data_9008035
loop_
_publ_author_name
'Barth, T. F. W.'
'Posnjak, E.'

_publ_section_title
;
 The crystal structure of ilmenite
 Locality: Quincy, Massachusetts, USA
;
_journal_name_full 'Zeitschrift fur Kristallographie'
_journal_page_first 265
_journal_page_last 270
_journal_volume 88
_journal_year 1934
_chemical_formula_sum 'Fe O3 Ti'
_chemical_name_mineral Ilmenite
_space_group_IT_number 148
_symmetry_space_group_name_Hall '-P 3*'
_symmetry_space_group_name_H-M 'R -3 :R'
_cell_angle_alpha 54.83
_cell_angle_beta 54.83
_cell_angle_gamma 54.83
_cell_length_a 5.52
_cell_length_b 5.52
_cell_length_c 5.52
_cell_formula_units_Z 2
_cell_volume 104.617
_exptl_crystal_density_diffrn 4.817
_cod_original_sg_symbol_H-M 'R -3'
_cod_original_formula_sum 'Fe Ti O3'
_cod_database_code 9008035

loop_
_symmetry_equiv_pos_as_xyz
x,y,z
-z,-x,-y
y,z,x
-x,-y,-z
z,x,y
-y,-z,-x

loop_
_atom_site_label
_atom_site_fract_x
_atom_site_fract_y
_atom_site_fract_z
Fe 0.35800 0.35800 0.35800
Ti 0.14200 0.14200 0.14200
O 0.55500 -0.05500 0.25000

_cod_duplicate_entry 1011033
